data_4302984
loop_
_publ_author_name
'M. Menelaou'
'A. Konstantopai'
'C. Mateescu'
'H. Zhao'
'C. Drouza'
'N. Lalioti'
'A. Salifoglou'

_publ_section_title
;
pH-Dependent Syntheses, Structural and Spectroscopic Characterization, and
Chemical Transformations of Aqueous Co(II)-Quinate Complexes: An Effort
to Delve into the Structural Speciation of the Binary Co(II)-Quinic Acid
System
;
_journal_name_full 'Inorganic Chemistry'
_journal_page_first 8092
_journal_page_last 8105
_journal_paper_doi 10.1021/ic801500x
_journal_volume 48
_journal_year 2009
_chemical_absolute_configuration rm
_chemical_formula_sum 'C27 H51 Co K O21'
_chemical_formula_weight 809.71
_chemical_name_systematic
; 
 ? 
;
_space_group_IT_number 198
_symmetry_cell_setting cubic
_symmetry_space_group_name_Hall 'P 2ac 2ab 3'
_symmetry_space_group_name_H-M 'P 21 3'
_atom_sites_solution_hydrogens geom
_atom_sites_solution_primary direct
_atom_sites_solution_secondary difmap
_audit_creation_method SHELXL-97
_cell_angle_alpha 90.00
_cell_angle_beta 90.00
_cell_angle_gamma 90.00
_cell_formula_units_Z 4
_cell_length_a 15.3148(19)
_cell_length_b 15.3148(19)
_cell_length_c 15.3148(19)
_cell_measurement_reflns_used 934
_cell_measurement_temperature 298(2)
_cell_measurement_theta_max 47.852
_cell_measurement_theta_min 7.530
_cell_volume 3592.0(8)
_computing_cell_refinement 'Bruker SMART'
_computing_data_collection 'Bruker SMART'
_computing_data_reduction 'Bruker SHELXTL'
_computing_molecular_graphics 'Bruker SHELXTL'
_computing_publication_material 'Bruker SHELXTL'
_computing_structure_refinement 'SHELXL-97 (Sheldrick, 1997)'
_computing_structure_solution 'SHELXS-97 (Sheldrick, 1990)'
_diffrn_ambient_temperature 298(2)
_diffrn_measured_fraction_theta_full 0.964
_diffrn_measured_fraction_theta_max 0.964
_diffrn_measurement_device_type 'CCD area detector'
_diffrn_measurement_method 'phi and omega scans'
_diffrn_radiation_monochromator graphite
_diffrn_radiation_source 'fine-focus sealed tube'
_diffrn_radiation_type MoK\a
_diffrn_radiation_wavelength 0.71073
_diffrn_reflns_av_R_equivalents 0.0477
_diffrn_reflns_av_sigmaI/netI 0.0340
_diffrn_reflns_limit_h_max 18
_diffrn_reflns_limit_h_min -19
_diffrn_reflns_limit_k_max 19
_diffrn_reflns_limit_k_min -15
_diffrn_reflns_limit_l_max 20
_diffrn_reflns_limit_l_min -19
_diffrn_reflns_number 23499
_diffrn_reflns_theta_full 28.25
_diffrn_reflns_theta_max 28.25
_diffrn_reflns_theta_min 1.88
_exptl_absorpt_coefficient_mu 0.678
_exptl_absorpt_correction_type none
_exptl_crystal_colour PURPLE
_exptl_crystal_density_diffrn 1.497
_exptl_crystal_density_method 'not measured'
_exptl_crystal_description BLOCK
_exptl_crystal_F_000 1708
_exptl_crystal_size_max 0.15
_exptl_crystal_size_mid 0.16
_exptl_crystal_size_min 0.10
_refine_diff_density_max 0.255
_refine_diff_density_min -0.237
_refine_diff_density_rms 0.044
_refine_ls_abs_structure_details 'Flack H D (1983), Acta Cryst. A39, 876-881'
_refine_ls_abs_structure_Flack -0.004(17)
_refine_ls_extinction_method none
_refine_ls_goodness_of_fit_ref 1.012
_refine_ls_hydrogen_treatment mixed
_refine_ls_matrix_type full
_refine_ls_number_parameters 162
_refine_ls_number_reflns 2822
_refine_ls_number_restraints 0
_refine_ls_restrained_S_all 1.012
_refine_ls_R_factor_all 0.0489
_refine_ls_R_factor_gt 0.0365
_refine_ls_shift/su_max 0.001
_refine_ls_shift/su_mean 0.000
_refine_ls_structure_factor_coef Fsqd
_refine_ls_weighting_details 'calc w=1/[\s^2^(Fo^2^)+(0.0495P)^2^+0.0000P] where P=(Fo^2^+2Fc^2^)/3'
_refine_ls_weighting_scheme calc
_refine_ls_wR_factor_gt 0.0770
_refine_ls_wR_factor_ref 0.0802
_reflns_number_gt 2393
_reflns_number_total 2822
_reflns_threshold_expression >2sigma(I)
_cod_data_source_file ic801500x_si_001.cif
_cod_data_source_block rgr164
_cod_depositor_comments
;
The following automatic conversions were performed:
'_symmetry_cell_setting' value 'Cubic' changed to 'cubic' according to
'/home/saulius/struct/CIF-dictionaries/cif_core.dic' dictionary named
'cif_core.dic' version 2.4.1 from 2010-06-29.

Automatic conversion script
Id: cif_fix_enum 1527 2010-12-29 10:47:43Z saulius 
;
_cod_database_code 4302984

loop_
_symmetry_equiv_pos_as_xyz
'x, y, z'
'-x+1/2, -y, z+1/2'
'-x, y+1/2, -z+1/2'
'x+1/2, -y+1/2, -z'
'z, x, y'
'z+1/2, -x+1/2, -y'
'-z+1/2, -x, y+1/2'
'-z, x+1/2, -y+1/2'
'y, z, x'
'-y, z+1/2, -x+1/2'
'y+1/2, -z+1/2, -x'
'-y+1/2, -z, x+1/2'

loop_
_atom_site_label
_atom_site_type_symbol
_atom_site_fract_x
_atom_site_fract_y
_atom_site_fract_z
_atom_site_U_iso_or_equiv
_atom_site_adp_type
_atom_site_occupancy
_atom_site_symmetry_multiplicity
_atom_site_calc_flag
_atom_site_refinement_flags
_atom_site_disorder_assembly
_atom_site_disorder_group
Co1 Co 0.157254(18) 0.342746(18) 0.657254(18) 0.02492(13) Uani 1 3 d S . .
K1 K -0.26247(3) 0.26247(3) 0.76247(3) 0.0331(2) Uani 1 3 d S . .
C1 C 0.03656(14) 0.21021(15) 0.74482(15) 0.0285(5) Uani 1 1 d . . .
C2 C 0.00396(17) 0.12466(16) 0.70461(17) 0.0361(5) Uani 1 1 d . . .
H2A H -0.0574 0.1171 0.7183 0.043 Uiso 1 1 calc R . .
H2B H 0.0096 0.1277 0.6416 0.043 Uiso 1 1 calc R . .
C3 C 0.05508(17) 0.04636(16) 0.73853(18) 0.0384(6) Uani 1 1 d . . .
H3 H 0.0296 -0.0073 0.7148 0.046 Uiso 1 1 calc R . .
C4 C 0.05302(17) 0.04247(16) 0.83876(18) 0.0375(6) Uani 1 1 d . . .
H4 H -0.0069 0.0306 0.8580 0.045 Uiso 1 1 calc R . .
C5 C 0.08378(16) 0.12726(16) 0.87945(15) 0.0335(5) Uani 1 1 d . . .
H5 H 0.1450 0.1357 0.8629 0.040 Uiso 1 1 calc R . .
C6 C 0.03197(16) 0.20486(16) 0.84431(17) 0.0352(5) Uani 1 1 d . . .
H6A H 0.0550 0.2584 0.8692 0.042 Uiso 1 1 calc R . .
H6B H -0.0285 0.1994 0.8622 0.042 Uiso 1 1 calc R . .
C7 C -0.01623(16) 0.28926(17) 0.71206(16) 0.0329(5) Uani 1 1 d . . .
O1 O 0.12612(11) 0.22502(12) 0.71895(12) 0.0327(4) Uani 1 1 d . . .
O2 O 0.14282(13) 0.05561(12) 0.70679(13) 0.0462(5) Uani 1 1 d . . .
H2 H 0.1730 0.0157 0.7259 0.069 Uiso 1 1 calc R . .
O3 O 0.10871(15) -0.02547(13) 0.86931(14) 0.0546(6) Uani 1 1 d . . .
H3A H 0.0887 -0.0729 0.8547 0.082 Uiso 1 1 calc R . .
O4 O 0.07978(14) 0.12366(14) 0.97283(11) 0.0507(5) Uani 1 1 d . . .
H4A H 0.0291 0.1158 0.9882 0.076 Uiso 1 1 calc R . .
O5 O 0.02519(10) 0.35135(11) 0.67684(11) 0.0371(4) Uani 1 1 d . . .
O6 O -0.09610(12) 0.28870(14) 0.72269(15) 0.0543(5) Uani 1 1 d . . .
O9 O -0.2710(2) 0.2971(2) 0.94899(18) 0.0642(7) Uani 1 1 d . . .
C8 C -0.2042(4) 0.3480(5) 0.9880(3) 0.140(3) Uani 1 1 d . . .
H8A H -0.2315 0.4002 1.0112 0.168 Uiso 1 1 calc R . .
H8B H -0.1821 0.3152 1.0375 0.168 Uiso 1 1 calc R . .
C9 C -0.1369(4) 0.3730(5) 0.9425(4) 0.147(3) Uani 1 1 d . . .
H9A H -0.0995 0.4084 0.9783 0.221 Uiso 1 1 calc R . .
H9B H -0.1564 0.4065 0.8932 0.221 Uiso 1 1 calc R . .
H9C H -0.1054 0.3227 0.9225 0.221 Uiso 1 1 calc R . .
H1C H 0.147(3) 0.186(2) 0.710(2) 0.066(13) Uiso 1 1 d . . .
H9D H -0.306(3) 0.302(4) 0.960(4) 0.10(2) Uiso 1 1 d . . .

loop_
_atom_site_aniso_label
_atom_site_aniso_U_11
_atom_site_aniso_U_22
_atom_site_aniso_U_33
_atom_site_aniso_U_23
_atom_site_aniso_U_13
_atom_site_aniso_U_12
Co1 0.02492(13) 0.02492(13) 0.02492(13) 0.00107(12) -0.00107(12) 0.00107(12)
K1 0.0331(2) 0.0331(2) 0.0331(2) -0.0023(2) 0.0023(2) 0.0023(2)
C1 0.0235(11) 0.0314(11) 0.0306(12) 0.0012(9) 0.0008(9) -0.0050(9)
C2 0.0399(14) 0.0360(13) 0.0324(13) 0.0001(10) -0.0069(11) -0.0086(11)
C3 0.0478(15) 0.0270(12) 0.0405(14) -0.0017(11) -0.0058(12) -0.0071(11)
C4 0.0375(13) 0.0352(12) 0.0396(13) 0.0083(12) -0.0040(11) -0.0136(10)
C5 0.0361(13) 0.0394(13) 0.0249(11) 0.0039(10) 0.0018(10) -0.0083(11)
C6 0.0384(13) 0.0339(12) 0.0334(12) -0.0003(11) 0.0040(12) -0.0040(10)
C7 0.0289(12) 0.0368(13) 0.0330(12) -0.0039(10) 0.0001(10) 0.0015(10)
O1 0.0257(8) 0.0271(9) 0.0451(10) 0.0072(8) 0.0069(7) 0.0022(7)
O2 0.0546(12) 0.0349(9) 0.0490(11) 0.0053(8) 0.0080(9) 0.0101(9)
O3 0.0745(14) 0.0310(10) 0.0584(13) 0.0128(9) -0.0226(10) -0.0106(10)
O4 0.0602(13) 0.0663(14) 0.0254(9) 0.0050(9) 0.0014(9) -0.0059(11)
O5 0.0309(8) 0.0315(9) 0.0488(10) 0.0082(8) 0.0042(7) 0.0061(7)
O6 0.0238(9) 0.0613(13) 0.0779(15) 0.0086(11) 0.0035(10) 0.0039(9)
O9 0.0640(18) 0.0799(18) 0.0486(14) -0.0054(12) 0.0039(14) -0.0099(15)
C8 0.116(4) 0.234(7) 0.070(3) -0.029(4) 0.007(3) -0.085(5)
C9 0.124(5) 0.228(8) 0.089(4) -0.012(4) 0.010(3) -0.082(5)

loop_
_atom_type_symbol
_atom_type_description
_atom_type_scat_dispersion_real
_atom_type_scat_dispersion_imag
_atom_type_scat_source
C C 0.0033 0.0016 'International Tables Vol C Tables 4.2.6.8 and 6.1.1.4'
H H 0.0000 0.0000 'International Tables Vol C Tables 4.2.6.8 and 6.1.1.4'
O O 0.0106 0.0060 'International Tables Vol C Tables 4.2.6.8 and 6.1.1.4'
Co Co 0.3494 0.9721 'International Tables Vol C Tables 4.2.6.8 and 6.1.1.4'
K K 0.2009 0.2494 'International Tables Vol C Tables 4.2.6.8 and 6.1.1.4'

loop_
_geom_angle_atom_site_label_1
_geom_angle_atom_site_label_2
_geom_angle_atom_site_label_3
_geom_angle
_geom_angle_site_symmetry_1
_geom_angle_site_symmetry_3
_geom_angle_publ_flag
O5 Co1 O5 95.19(6) 6_456 . ?
O5 Co1 O5 95.19(6) 6_456 12_565 ?
O5 Co1 O5 95.19(6) . 12_565 ?
O5 Co1 O1 76.36(7) 6_456 6_456 ?
O5 Co1 O1 107.77(7) . 6_456 ?
O5 Co1 O1 156.03(7) 12_565 6_456 ?
O5 Co1 O1 156.03(7) 6_456 . ?
O5 Co1 O1 76.36(7) . . ?
O5 Co1 O1 107.77(7) 12_565 . ?
O1 Co1 O1 84.84(7) 6_456 . ?
O5 Co1 O1 107.77(7) 6_456 12_565 ?
O5 Co1 O1 156.03(7) . 12_565 ?
O5 Co1 O1 76.36(7) 12_565 12_565 ?
O1 Co1 O1 84.84(7) 6_456 12_565 ?
O1 Co1 O1 84.84(7) . 12_565 ?
O6 K1 O6 87.69(7) 10_545 7 ?
O6 K1 O6 87.69(7) 10_545 . ?
O6 K1 O6 87.69(7) 7 . ?
O6 K1 O9 168.33(8) 10_545 . ?
O6 K1 O9 92.09(8) 7 . ?
O6 K1 O9 103.97(8) . . ?
O6 K1 O9 103.97(8) 10_545 10_545 ?
O6 K1 O9 168.33(8) 7 10_545 ?
O6 K1 O9 92.09(8) . 10_545 ?
O9 K1 O9 76.63(11) . 10_545 ?
O6 K1 O9 92.09(8) 10_545 7 ?
O6 K1 O9 103.97(8) 7 7 ?
O6 K1 O9 168.33(8) . 7 ?
O9 K1 O9 76.63(11) . 7 ?
O9 K1 O9 76.63(11) 10_545 7 ?
O1 C1 C6 109.00(18) . . ?
O1 C1 C2 109.5(2) . . ?
C6 C1 C2 109.9(2) . . ?
O1 C1 C7 106.59(18) . . ?
C6 C1 C7 110.06(19) . . ?
C2 C1 C7 111.75(19) . . ?
C3 C2 C1 111.64(19) . . ?
C3 C2 H2A 109.3 . . ?
C1 C2 H2A 109.3 . . ?
C3 C2 H2B 109.3 . . ?
C1 C2 H2B 109.3 . . ?
H2A C2 H2B 108.0 . . ?
O2 C3 C2 106.7(2) . . ?
O2 C3 C4 111.2(2) . . ?
C2 C3 C4 111.1(2) . . ?
O2 C3 H3 109.3 . . ?
C2 C3 H3 109.3 . . ?
C4 C3 H3 109.3 . . ?
O3 C4 C5 107.7(2) . . ?
O3 C4 C3 110.1(2) . . ?
C5 C4 C3 111.79(19) . . ?
O3 C4 H4 109.0 . . ?
C5 C4 H4 109.0 . . ?
C3 C4 H4 109.0 . . ?
O4 C5 C4 111.4(2) . . ?
O4 C5 C6 111.1(2) . . ?
C4 C5 C6 111.1(2) . . ?
O4 C5 H5 107.7 . . ?
C4 C5 H5 107.7 . . ?
C6 C5 H5 107.7 . . ?
C5 C6 C1 111.7(2) . . ?
C5 C6 H6A 109.3 . . ?
C1 C6 H6A 109.3 . . ?
C5 C6 H6B 109.3 . . ?
C1 C6 H6B 109.3 . . ?
H6A C6 H6B 107.9 . . ?
O6 C7 O5 124.0(2) . . ?
O6 C7 C1 118.2(2) . . ?
O5 C7 C1 117.8(2) . . ?
C1 O1 Co1 118.40(14) . . ?
C1 O1 H1C 111(3) . . ?
Co1 O1 H1C 124(3) . . ?
C3 O2 H2 109.5 . . ?
C4 O3 H3A 109.5 . . ?
C5 O4 H4A 109.5 . . ?
C7 O5 Co1 120.63(15) . . ?
C7 O6 K1 169.83(19) . . ?
C8 O9 K1 118.8(3) . . ?
C8 O9 H9D 119(6) . . ?
K1 O9 H9D 111(6) . . ?
C9 C8 O9 120.5(5) . . ?
C9 C8 H8A 107.2 . . ?
O9 C8 H8A 107.2 . . ?
C9 C8 H8B 107.2 . . ?
O9 C8 H8B 107.2 . . ?
H8A C8 H8B 106.8 . . ?
C8 C9 H9A 109.5 . . ?
C8 C9 H9B 109.5 . . ?
H9A C9 H9B 109.5 . . ?
C8 C9 H9C 109.5 . . ?
H9A C9 H9C 109.5 . . ?
H9B C9 H9C 109.5 . . ?

loop_
_geom_bond_atom_site_label_1
_geom_bond_atom_site_label_2
_geom_bond_distance
_geom_bond_site_symmetry_2
_geom_bond_publ_flag
Co1 O5 2.0489(16) 6_456 ?
Co1 O5 2.0489(16) . ?
Co1 O5 2.0489(16) 12_565 ?
Co1 O1 2.0906(17) 6_456 ?
Co1 O1 2.0906(17) . ?
Co1 O1 2.0906(17) 12_565 ?
K1 O6 2.6503(19) 10_545 ?
K1 O6 2.6503(19) 7 ?
K1 O6 2.6503(19) . ?
K1 O9 2.908(3) . ?
K1 O9 2.908(3) 10_545 ?
K1 O9 2.908(3) 7 ?
C1 O1 1.446(3) . ?
C1 C6 1.528(4) . ?
C1 C2 1.531(3) . ?
C1 C7 1.540(3) . ?
C2 C3 1.523(4) . ?
C2 H2A 0.9700 . ?
C2 H2B 0.9700 . ?
C3 O2 1.436(3) . ?
C3 C4 1.536(4) . ?
C3 H3 0.9800 . ?
C4 O3 1.424(3) . ?
C4 C5 1.515(3) . ?
C4 H4 0.9800 . ?
C5 O4 1.433(3) . ?
C5 C6 1.527(4) . ?
C5 H5 0.9800 . ?
C6 H6A 0.9700 . ?
C6 H6B 0.9700 . ?
C7 O6 1.234(3) . ?
C7 O5 1.264(3) . ?
O1 H1C 0.70(4) . ?
O2 H2 0.8200 . ?
O3 H3A 0.8200 . ?
O4 H4A 0.8200 . ?
O9 C8 1.419(5) . ?
O9 H9D 0.57(5) . ?
C8 C9 1.301(7) . ?
C8 H8A 0.9700 . ?
C8 H8B 0.9700 . ?
C9 H9A 0.9600 . ?
C9 H9B 0.9600 . ?
C9 H9C 0.9600 . ?
